data_7102887
loop_
_publ_author_name
'Shen, Wenting'
'Graule, S\'ebastien'
'Crassous, Jeanne'
'Lescop, Christophe'
'Gornitzka, Heinz'
'R\'eau, R\'egis'

_publ_section_title
;
 Stereoselective coordination of ditopic phospholyl-azahelicenes: a
 novel approach towards structural diversity in chiral pi-conjugated
 assemblies.
;
_journal_issue 7
_journal_name_full 'Chemical communications (Cambridge, England)'
_journal_page_first 850
_journal_page_last 852
_journal_paper_doi 10.1039/b714340k
_journal_year 2008
_chemical_formula_sum 'C75.5 H59 Cl3 F12 N2 P2 Pd Sb2'
_chemical_formula_weight 1740.44
_chemical_name_systematic
;
?
;
_space_group_IT_number 88
_symmetry_cell_setting tetragonal
_symmetry_space_group_name_Hall '-I 4ad'
_symmetry_space_group_name_H-M 'I 41/a :2'
_atom_sites_solution_hydrogens geom
_atom_sites_solution_primary direct
_atom_sites_solution_secondary difmap
_audit_creation_method SHELXL-97
_cell_angle_alpha 90.00
_cell_angle_beta 90.00
_cell_angle_gamma 90.00
_cell_formula_units_Z 16
_cell_length_a 18.695(5)
_cell_length_b 18.695(5)
_cell_length_c 81.280(2)
_cell_measurement_temperature 100(2)
_cell_volume 28408(11)
_computing_structure_refinement 'SHELXL-97 (Sheldrick, 1997)'
_computing_structure_solution 'SHELXS-97 (Sheldrick, 1990)'
_diffrn_ambient_temperature 100(2)
_diffrn_measured_fraction_theta_full 0.988
_diffrn_measured_fraction_theta_max 0.988
_diffrn_measurement_device_type CCD
_diffrn_radiation_monochromator graphite
_diffrn_radiation_source 'fine-focus sealed tube'
_diffrn_radiation_type MoK\a
_diffrn_radiation_wavelength 0.71069
_diffrn_reflns_av_R_equivalents 0.2627
_diffrn_reflns_av_sigmaI/netI 0.1297
_diffrn_reflns_limit_h_max 20
_diffrn_reflns_limit_h_min -20
_diffrn_reflns_limit_k_max 20
_diffrn_reflns_limit_k_min -17
_diffrn_reflns_limit_l_max 90
_diffrn_reflns_limit_l_min -90
_diffrn_reflns_number 86356
_diffrn_reflns_theta_full 23.25
_diffrn_reflns_theta_max 23.25
_diffrn_reflns_theta_min 5.10
_exptl_absorpt_coefficient_mu 1.240
_exptl_absorpt_correction_type none
_exptl_crystal_colour red
_exptl_crystal_density_diffrn 1.628
_exptl_crystal_density_method 'not measured'
_exptl_crystal_description plate
_exptl_crystal_F_000 13808
_exptl_crystal_size_max 0.2
_exptl_crystal_size_mid 0.1
_exptl_crystal_size_min 0.05
_refine_diff_density_max 1.324
_refine_diff_density_min -1.249
_refine_diff_density_rms 0.129
_refine_ls_extinction_method none
_refine_ls_goodness_of_fit_ref 1.128
_refine_ls_hydrogen_treatment constr
_refine_ls_matrix_type full
_refine_ls_number_parameters 1022
_refine_ls_number_reflns 10112
_refine_ls_number_restraints 397
_refine_ls_restrained_S_all 1.109
_refine_ls_R_factor_all 0.1827
_refine_ls_R_factor_gt 0.1074
_refine_ls_shift/su_max 0.002
_refine_ls_shift/su_mean 0.000
_refine_ls_structure_factor_coef Fsqd
_refine_ls_weighting_details 'calc w=1/[\s^2^(Fo^2^)+(0.0000P)^2^+1228.4668P] where P=(Fo^2^+2Fc^2^)/3'
_refine_ls_weighting_scheme calc
_refine_ls_wR_factor_gt 0.2213
_refine_ls_wR_factor_ref 0.2542
_reflns_number_gt 5634
_reflns_number_total 10112
_reflns_threshold_expression >2sigma(I)
_cod_data_source_file b714340k.txt
_cod_data_source_block compound3b
_cod_original_sg_symbol_H-M I4(1)/a
_cod_original_formula_sum 'C75.50 H59 Cl3 F12 N2 P2 Pd Sb2'
_cod_database_code 7102887

loop_
_symmetry_equiv_pos_as_xyz
'x, y, z'
'-x, -y+1/2, z'
'-y+3/4, x+1/4, z+1/4'
'y+1/4, -x+1/4, z+1/4'
'x+1/2, y+1/2, z+1/2'
'-x+1/2, -y+1, z+1/2'
'-y+5/4, x+3/4, z+3/4'
'y+3/4, -x+3/4, z+3/4'
'-x, -y, -z'
'x, y-1/2, -z'
'y-3/4, -x-1/4, -z-1/4'
'-y-1/4, x-1/4, -z-1/4'
'-x+1/2, -y+1/2, -z+1/2'
'x+1/2, y, -z+1/2'
'y-1/4, -x+1/4, -z+1/4'
'-y+1/4, x+1/4, -z+1/4'

loop_
_atom_site_label
_atom_site_type_symbol
_atom_site_fract_x
_atom_site_fract_y
_atom_site_fract_z
_atom_site_U_iso_or_equiv
_atom_site_adp_type
_atom_site_occupancy
_atom_site_symmetry_multiplicity
_atom_site_calc_flag
_atom_site_refinement_flags
_atom_site_disorder_assembly
_atom_site_disorder_group
Pd1 Pd 0.75293(7) 0.04420(7) 0.556361(15) 0.0502(4) Uani 1 1 d . . .
P1 P 0.6878(3) 0.0695(2) 0.57887(5) 0.0542(13) Uani 1 1 d . A .
P2 P 0.8166(2) -0.0524(3) 0.56389(5) 0.0502(12) Uani 1 1 d . . .
N1 N 0.6815(7) 0.1209(7) 0.54590(15) 0.047(3) Uani 1 1 d . A .
N2 N 0.8253(6) 0.0420(7) 0.53646(15) 0.040(3) Uani 1 1 d . . .
C1 C 0.6820(11) 0.1598(10) 0.57322(19) 0.062(5) Uani 1 1 d . A .
C2 C 0.7147(11) 0.2038(10) 0.5835(2) 0.066(5) Uani 1 1 d DU . .
C3 C 0.747(2) 0.2755(12) 0.5809(3) 0.072(7) Uani 0.75(3) 1 d PDU A 1
H3A H 0.7149 0.3032 0.5735 0.087 Uiso 0.75(3) 1 calc PR A 1
H3B H 0.7929 0.2692 0.5750 0.087 Uiso 0.75(3) 1 calc PR A 1
C4 C 0.7603(19) 0.3186(13) 0.5960(3) 0.079(7) Uani 0.75(3) 1 d PDU A 1
H4A H 0.7145 0.3305 0.6015 0.094 Uiso 0.75(3) 1 calc PR A 1
H4B H 0.7850 0.3638 0.5932 0.094 Uiso 0.75(3) 1 calc PR A 1
C5 C 0.8098(16) 0.2707(14) 0.6081(3) 0.079(7) Uani 0.75(3) 1 d PDU A 1
H5A H 0.8552 0.2588 0.6024 0.095 Uiso 0.75(3) 1 calc PR A 1
H5B H 0.8214 0.2985 0.6181 0.095 Uiso 0.75(3) 1 calc PR A 1
C6 C 0.773(2) 0.2048(12) 0.6127(2) 0.067(7) Uani 0.75(3) 1 d PDU A 1
H6A H 0.7361 0.2168 0.6210 0.080 Uiso 0.75(3) 1 calc PR A 1
H6B H 0.8078 0.1725 0.6180 0.080 Uiso 0.75(3) 1 calc PR A 1
C7 C 0.7367(11) 0.1642(11) 0.59879(19) 0.065(5) Uani 1 1 d DU A .
C3' C 0.734(6) 0.281(2) 0.5831(8) 0.073(10) Uani 0.25(3) 1 d PDU A 2
H3'1 H 0.6901 0.3097 0.5847 0.087 Uiso 0.25(3) 1 calc PR A 2
H3'2 H 0.7528 0.2925 0.5720 0.087 Uiso 0.25(3) 1 calc PR A 2
C4' C 0.788(4) 0.304(3) 0.5955(7) 0.075(10) Uani 0.25(3) 1 d PDU A 2
H4'1 H 0.7949 0.3566 0.5951 0.090 Uiso 0.25(3) 1 calc PR A 2
H4'2 H 0.8348 0.2808 0.5933 0.090 Uiso 0.25(3) 1 calc PR A 2
C5' C 0.758(5) 0.280(2) 0.6134(6) 0.077(9) Uani 0.25(3) 1 d PDU A 2
H5'1 H 0.7902 0.2993 0.6221 0.092 Uiso 0.25(3) 1 calc PR A 2
H5'2 H 0.7100 0.3007 0.6151 0.092 Uiso 0.25(3) 1 calc PR A 2
C6' C 0.755(7) 0.203(2) 0.6146(5) 0.068(10) Uani 0.25(3) 1 d PDU A 2
H6'1 H 0.7189 0.1897 0.6230 0.082 Uiso 0.25(3) 1 calc PR A 2
H6'2 H 0.8019 0.1849 0.6185 0.082 Uiso 0.25(3) 1 calc PR A 2
C8 C 0.7256(9) 0.0923(10) 0.59857(17) 0.051(5) Uani 1 1 d . . .
C9 C 0.7322(11) 0.0430(11) 0.61298(19) 0.070(6) Uani 1 1 d . A .
C10 C 0.6929(13) 0.0515(13) 0.6267(2) 0.099(8) Uani 1 1 d . . .
H10 H 0.6572 0.0877 0.6269 0.119 Uiso 1 1 calc R A .
C11 C 0.7026(13) 0.0092(14) 0.6406(3) 0.110(9) Uani 1 1 d . A .
H11 H 0.6742 0.0160 0.6502 0.132 Uiso 1 1 calc R . .
C12 C 0.7540(12) -0.0418(12) 0.6401(2) 0.087(7) Uani 1 1 d . . .
H12 H 0.7601 -0.0721 0.6494 0.105 Uiso 1 1 calc R A .
C13 C 0.7984(9) -0.0519(9) 0.6265(2) 0.060(5) Uani 1 1 d . A .
H13 H 0.8357 -0.0865 0.6266 0.072 Uiso 1 1 calc R . .
C14 C 0.7856(10) -0.0092(11) 0.6128(2) 0.064(5) Uani 1 1 d . . .
H14 H 0.8137 -0.0156 0.6031 0.077 Uiso 1 1 calc R A .
C15 C 0.6610(9) 0.1736(9) 0.55558(19) 0.053(5) Uani 1 1 d . . .
C16 C 0.6191(9) 0.2311(8) 0.55038(18) 0.044(4) Uani 1 1 d . A .
C17 C 0.5888(10) 0.2807(11) 0.5614(2) 0.066(5) Uani 1 1 d . . .
H17 H 0.5938 0.2723 0.5729 0.079 Uiso 1 1 calc R A .
C18 C 0.5532(10) 0.3391(9) 0.5565(2) 0.064(5) Uani 1 1 d . A .
H18 H 0.5280 0.3675 0.5643 0.077 Uiso 1 1 calc R . .
C19 C 0.5535(8) 0.3582(10) 0.5393(2) 0.050(4) Uani 1 1 d . . .
C20 C 0.5246(9) 0.4248(9) 0.5345(2) 0.060(5) Uani 1 1 d . A .
H20 H 0.5018 0.4545 0.5424 0.073 Uiso 1 1 calc R . .
C21 C 0.5297(11) 0.4470(11) 0.5182(2) 0.073(6) Uani 1 1 d . . .
H21 H 0.5101 0.4913 0.5146 0.087 Uiso 1 1 calc R A .
C22 C 0.5653(11) 0.4008(10) 0.5070(2) 0.064(5) Uani 1 1 d . A .
H22 H 0.5711 0.4154 0.4959 0.077 Uiso 1 1 calc R . .
C23 C 0.5908(10) 0.3379(9) 0.5117(2) 0.061(5) Uani 1 1 d . . .
H23 H 0.6159 0.3098 0.5039 0.073 Uiso 1 1 calc R A .
C24 C 0.5824(9) 0.3107(9) 0.52776(19) 0.053(5) Uani 1 1 d . A .
C25 C 0.6113(8) 0.2433(8) 0.53303(19) 0.044(4) Uani 1 1 d . . .
C26 C 0.6285(8) 0.1831(8) 0.52263(18) 0.045(4) Uani 1 1 d . A .
C27 C 0.6025(9) 0.1755(9) 0.50600(17) 0.048(4) Uani 1 1 d . . .
H27 H 0.5723 0.2114 0.5015 0.057 Uiso 1 1 calc R A .
C28 C 0.6203(10) 0.1179(10) 0.4966(2) 0.060(5) Uani 1 1 d . A .
H28 H 0.6076 0.1169 0.4853 0.072 Uiso 1 1 calc R . .
C29 C 0.6564(10) 0.0612(10) 0.5034(2) 0.061(5) Uani 1 1 d . . .
H29 H 0.6673 0.0207 0.4968 0.073 Uiso 1 1 calc R A .
C30 C 0.6773(8) 0.0626(10) 0.51989(19) 0.054(5) Uani 1 1 d . A .
H30 H 0.7019 0.0231 0.5246 0.065 Uiso 1 1 calc R . .
C31 C 0.6620(9) 0.1209(9) 0.52909(19) 0.049(4) Uani 1 1 d . . .
C32 C 0.6021(10) 0.0329(9) 0.58070(19) 0.054(5) Uani 1 1 d . . .
C33 C 0.5765(10) -0.0221(10) 0.5702(2) 0.059(5) Uani 1 1 d . A .
H33 H 0.6087 -0.0427 0.5625 0.071 Uiso 1 1 calc R . .
C34 C 0.5095(12) -0.0462(13) 0.5707(2) 0.082(7) Uani 1 1 d . . .
H34 H 0.4936 -0.0802 0.5628 0.098 Uiso 1 1 calc R A .
C35 C 0.4626(11) -0.0210(13) 0.5828(3) 0.087(7) Uani 1 1 d . A .
H35 H 0.4158 -0.0404 0.5838 0.104 Uiso 1 1 calc R . .
C36 C 0.4845(12) 0.0304(14) 0.5929(2) 0.080(7) Uani 1 1 d . . .
H36 H 0.4517 0.0491 0.6008 0.096 Uiso 1 1 calc R A .
C37 C 0.5531(10) 0.0577(10) 0.5925(2) 0.059(5) Uani 1 1 d . A .
H37 H 0.5672 0.0932 0.6002 0.071 Uiso 1 1 calc R . .
C101 C 0.8322(11) -0.0790(10) 0.54239(19) 0.062(5) Uani 1 1 d . . .
C102 C 0.7980(9) -0.1424(8) 0.5400(2) 0.046(4) Uani 1 1 d . . .
C103 C 0.7815(10) -0.1739(11) 0.5238(2) 0.068(5) Uani 1 1 d . . .
H10A H 0.8262 -0.1929 0.5189 0.081 Uiso 1 1 calc R . .
H10B H 0.7637 -0.1356 0.5164 0.081 Uiso 1 1 calc R . .
C104 C 0.7275(13) -0.2324(12) 0.5243(2) 0.086(7) Uani 1 1 d . . .
H10C H 0.7275 -0.2583 0.5137 0.104 Uiso 1 1 calc R . .
H10D H 0.6793 -0.2116 0.5260 0.104 Uiso 1 1 calc R . .
C105 C 0.7437(12) -0.2847(10) 0.5382(3) 0.080(6) Uani 1 1 d . . .
H10E H 0.7098 -0.3254 0.5376 0.096 Uiso 1 1 calc R . .
H10F H 0.7927 -0.3039 0.5368 0.096 Uiso 1 1 calc R . .
C106 C 0.7375(10) -0.2490(10) 0.5547(2) 0.066(5) Uani 1 1 d . . .
H10G H 0.6862 -0.2443 0.5576 0.079 Uiso 1 1 calc R . .
H10H H 0.7603 -0.2798 0.5631 0.079 Uiso 1 1 calc R . .
C107 C 0.7712(8) -0.1773(9) 0.5552(2) 0.045(4) Uani 1 1 d . . .
C108 C 0.7780(8) -0.1364(9) 0.56887(19) 0.048(4) Uani 1 1 d . . .
C109 C 0.7553(10) -0.1626(9) 0.5855(2) 0.054(5) Uani 1 1 d . . .
C110 C 0.6924(12) -0.1398(12) 0.5925(2) 0.084(7) Uani 1 1 d . . .
H110 H 0.6646 -0.1040 0.5872 0.101 Uiso 1 1 calc R . .
C111 C 0.6699(11) -0.1688(12) 0.6071(3) 0.087(7) Uani 1 1 d . . .
H111 H 0.6245 -0.1557 0.6113 0.105 Uiso 1 1 calc R . .
C112 C 0.7117(11) -0.2163(13) 0.6156(3) 0.084(7) Uani 1 1 d . . .
H112 H 0.6969 -0.2335 0.6261 0.101 Uiso 1 1 calc R . .
C113 C 0.7752(12) -0.2386(11) 0.6089(2) 0.076(6) Uani 1 1 d . . .
H113 H 0.8030 -0.2737 0.6144 0.091 Uiso 1 1 calc R . .
C114 C 0.7996(9) -0.2105(10) 0.5940(2) 0.061(5) Uani 1 1 d . . .
H114 H 0.8451 -0.2235 0.5897 0.074 Uiso 1 1 calc R . .
C115 C 0.8489(8) -0.0187(9) 0.53158(19) 0.041(4) Uani 1 1 d . . .
C116 C 0.8858(9) -0.0279(9) 0.5158(2) 0.051(4) Uani 1 1 d . . .
C117 C 0.9216(9) -0.0911(10) 0.5119(2) 0.059(5) Uani 1 1 d . . .
H117 H 0.9264 -0.1273 0.5201 0.071 Uiso 1 1 calc R . .
C118 C 0.9494(11) -0.1016(13) 0.4969(3) 0.080(7) Uani 1 1 d . . .
H118 H 0.9763 -0.1436 0.4947 0.096 Uiso 1 1 calc R . .
C119 C 0.9385(11) -0.0487(13) 0.4842(2) 0.072(6) Uani 1 1 d . . .
C120 C 0.9606(11) -0.0631(14) 0.4676(3) 0.088(7) Uani 1 1 d . . .
H120 H 0.9861 -0.1057 0.4650 0.105 Uiso 1 1 calc R . .
C121 C 0.9448(16) -0.0157(17) 0.4556(3) 0.101(9) Uani 1 1 d . . .
H121 H 0.9610 -0.0246 0.4448 0.121 Uiso 1 1 calc R . .
C122 C 0.9073(16) 0.0433(18) 0.4586(3) 0.107(9) Uani 1 1 d . . .
H122 H 0.8959 0.0748 0.4498 0.128 Uiso 1 1 calc R . .
C123 C 0.8842(12) 0.0594(14) 0.4746(3) 0.093(7) Uani 1 1 d . . .
H123 H 0.8563 0.1010 0.4765 0.111 Uiso 1 1 calc R . .
C124 C 0.9023(11) 0.0143(12) 0.4879(2) 0.067(6) Uani 1 1 d . . .
C125 C 0.8813(10) 0.0287(10) 0.5049(2) 0.059(5) Uani 1 1 d . . .
C126 C 0.8651(9) 0.0981(10) 0.5111(2) 0.055(5) Uani 1 1 d . . .
C127 C 0.8783(9) 0.1631(11) 0.5035(2) 0.060(5) Uani 1 1 d . . .
H127 H 0.8947 0.1625 0.4925 0.073 Uiso 1 1 calc R . .
C128 C 0.8693(13) 0.2271(13) 0.5109(3) 0.093(7) Uani 1 1 d . . .
H128 H 0.8792 0.2696 0.5049 0.111 Uiso 1 1 calc R . .
C129 C 0.8449(11) 0.2322(10) 0.5276(3) 0.072(6) Uani 1 1 d . . .
H129 H 0.8381 0.2768 0.5330 0.087 Uiso 1 1 calc R . .
C130 C 0.8321(9) 0.1684(10) 0.5352(2) 0.061(5) Uani 1 1 d . . .
H130 H 0.8174 0.1693 0.5464 0.073 Uiso 1 1 calc R . .
C131 C 0.8390(8) 0.1034(9) 0.52771(19) 0.046(4) Uani 1 1 d . . .
C132 C 0.8960(9) -0.0358(10) 0.57552(18) 0.048(4) Uani 1 1 d . . .
C133 C 0.9401(9) -0.0940(9) 0.58090(18) 0.049(4) Uani 1 1 d . . .
H133 H 0.9277 -0.1421 0.5784 0.059 Uiso 1 1 calc R . .
C134 C 0.9998(10) -0.0788(12) 0.5896(2) 0.060(5) Uani 1 1 d . . .
H134 H 1.0282 -0.1174 0.5936 0.072 Uiso 1 1 calc R . .
C135 C 1.0207(11) -0.0114(13) 0.5930(2) 0.064(5) Uani 1 1 d . . .
H135 H 1.0643 -0.0034 0.5987 0.077 Uiso 1 1 calc R . .
C136 C 0.9806(12) 0.0443(12) 0.58835(19) 0.066(6) Uani 1 1 d . . .
H136 H 0.9942 0.0919 0.5910 0.079 Uiso 1 1 calc R . .
C137 C 0.9171(10) 0.0304(12) 0.5793(2) 0.064(5) Uani 1 1 d . . .
H137 H 0.8885 0.0697 0.5759 0.077 Uiso 1 1 calc R . .
Sb1 Sb -0.0097(14) 0.2549(15) 0.56675(4) 0.107(5) Uani 0.50 1 d PDU B -1
F1 F 0.0647(19) 0.3192(17) 0.5645(5) 0.159(16) Uani 0.50 1 d PDU B -1
F2 F 0.0566(16) 0.1819(17) 0.5691(7) 0.150(17) Uani 0.50 1 d PDU B -1
F3 F -0.008(3) 0.269(3) 0.58920(15) 0.15(2) Uani 0.50 1 d PDU B -1
F4 F -0.0839(15) 0.1913(16) 0.5693(4) 0.091(10) Uani 0.50 1 d PDU B -1
F5 F -0.0741(18) 0.3286(15) 0.5644(6) 0.170(18) Uani 0.50 1 d PDU B -1
F6 F -0.011(3) 0.240(2) 0.54434(17) 0.112(12) Uani 0.50 1 d PDU B -1
Sb2 Sb 1.0000 0.7500 0.630612(19) 0.0572(5) Uani 1 2 d SD . .
F21 F 1.0000 0.7500 0.65339(12) 0.109(6) Uani 1 2 d SD . .
F22 F 0.9408(6) 0.6706(6) 0.63054(13) 0.088(3) Uani 1 1 d D . .
F23 F 0.9231(7) 0.8091(6) 0.63099(19) 0.117(5) Uani 1 1 d . . .
F24 F 1.0000 0.7500 0.60793(14) 0.147(10) Uani 1 2 d SD . .
Sb3 Sb 1.0000 0.7500 0.54809(2) 0.0603(5) Uani 1 2 d S . .
F31 F 0.9330(8) 0.7342(7) 0.56421(17) 0.117(5) Uani 1 1 d . . .
F32 F 0.9826(6) 0.8450(5) 0.54782(11) 0.077(3) Uani 1 1 d . . .
F33 F 1.0660(8) 0.7625(8) 0.53201(17) 0.130(5) Uani 1 1 d . . .
Sb4 Sb 0.5077(14) 0.7584(16) 0.54130(2) 0.075(4) Uani 0.50 1 d PDU C -1
F41 F 0.5757(16) 0.6864(18) 0.5402(6) 0.075(9) Uani 0.50 1 d PDU C -1
F42 F 0.557(3) 0.796(3) 0.5590(3) 0.119(11) Uani 0.50 1 d PDU C -1
F43 F 0.5632(12) 0.8133(12) 0.5274(3) 0.094(7) Uani 0.50 1 d PDU C -1
F44 F 0.4411(17) 0.8311(19) 0.5425(5) 0.089(9) Uani 0.50 1 d PDU C -1
F45 F 0.4620(12) 0.7211(12) 0.5232(2) 0.075(6) Uani 0.50 1 d PDU C -1
F46 F 0.452(3) 0.703(3) 0.5551(3) 0.101(8) Uani 0.50 1 d PDU C -1
C201 C 0.251(9) 0.059(4) 0.5591(9) 0.28(2) Uani 0.46(3) 1 d PDU D 1
H20A H 0.2822 0.0871 0.5666 0.335 Uiso 0.46(3) 1 calc PR D 1
H20B H 0.2010 0.0646 0.5628 0.335 Uiso 0.46(3) 1 calc PR D 1
Cl3 Cl 0.2766(19) -0.0338(16) 0.5595(6) 0.38(2) Uani 0.46(3) 1 d PDU D 1
Cl4 Cl 0.2600(19) 0.0938(19) 0.5384(8) 0.271(16) Uani 0.46(3) 1 d PDU D 1
C202 C 0.227(5) 0.085(6) 0.5475(4) 0.26(2) Uani 0.54(3) 1 d PDU D 2
H20C H 0.2294 0.1348 0.5513 0.308 Uiso 0.54(3) 1 calc PR D 2
H20D H 0.1767 0.0683 0.5485 0.308 Uiso 0.54(3) 1 calc PR D 2
Cl3' Cl 0.284(2) 0.0294(14) 0.5602(5) 0.357(17) Uani 0.54(3) 1 d PDU D 2
Cl4' Cl 0.2549(17) 0.0798(17) 0.5261(4) 0.306(15) Uani 0.54(3) 1 d PDU D 2
C200 C 0.510(3) -0.261(4) 0.6578(5) 0.22(3) Uani 0.50 1 d PDU E -1
H20E H 0.4946 -0.2393 0.6683 0.262 Uiso 0.50 1 calc PR E -1
H20F H 0.5392 -0.3036 0.6602 0.262 Uiso 0.50 1 calc PR E -1
Cl1 Cl 0.5621(16) -0.197(3) 0.6462(6) 0.36(3) Uani 0.50 1 d PDU E -1
Cl2 Cl 0.4319(16) -0.2874(17) 0.6461(3) 0.180(10) Uani 0.50 1 d PDU E -1

loop_
_atom_site_aniso_label
_atom_site_aniso_U_11
_atom_site_aniso_U_22
_atom_site_aniso_U_33
_atom_site_aniso_U_23
_atom_site_aniso_U_13
_atom_site_aniso_U_12
Pd1 0.0625(10) 0.0552(9) 0.0330(7) 0.0062(6) 0.0038(6) 0.0189(7)
P1 0.075(4) 0.054(3) 0.034(2) 0.007(2) 0.006(2) 0.019(2)
P2 0.054(3) 0.062(3) 0.034(2) 0.002(2) 0.004(2) 0.016(2)
N1 0.055(9) 0.047(9) 0.039(8) 0.010(7) -0.008(7) 0.018(7)
N2 0.040(8) 0.038(8) 0.043(8) 0.010(7) -0.006(6) 0.000(6)
C1 0.095(15) 0.065(13) 0.027(9) 0.009(9) 0.014(9) 0.022(11)
C2 0.110(14) 0.058(9) 0.031(7) -0.001(7) -0.001(8) 0.011(9)
C3 0.113(18) 0.060(11) 0.044(11) 0.008(8) -0.001(12) 0.009(12)
C4 0.120(19) 0.060(12) 0.057(11) -0.002(8) 0.005(12) -0.002(13)
C5 0.119(19) 0.074(13) 0.043(12) -0.004(10) 0.000(11) -0.006(11)
C6 0.10(2) 0.067(12) 0.029(10) 0.000(8) 0.006(11) 0.010(11)
C7 0.095(13) 0.069(10) 0.031(8) 0.010(6) 0.001(8) -0.001(9)
C3' 0.12(2) 0.056(13) 0.047(15) 0.002(14) -0.004(17) 0.013(18)
C4' 0.11(2) 0.057(17) 0.054(16) -0.001(14) -0.003(16) 0.009(16)
C5' 0.11(2) 0.069(14) 0.049(13) -0.001(14) -0.004(17) 0.017(19)
C6' 0.10(3) 0.069(16) 0.032(13) 0.001(12) 0.004(19) 0.02(2)
C8 0.059(12) 0.071(13) 0.022(8) -0.003(8) 0.001(7) 0.018(9)
C9 0.082(15) 0.099(16) 0.030(9) -0.005(10) 0.012(9) 0.023(12)
C10 0.14(2) 0.112(19) 0.050(12) 0.033(12) 0.034(13) 0.043(16)
C11 0.11(2) 0.14(2) 0.076(15) 0.075(16) 0.030(14) 0.041(17)
C12 0.117(19) 0.090(17) 0.055(12) 0.034(11) 0.013(12) 0.053(14)
C13 0.054(12) 0.058(12) 0.068(12) 0.013(10) 0.011(10) 0.032(9)
C14 0.070(14) 0.089(15) 0.034(9) -0.010(10) 0.011(9) 0.009(12)
C15 0.067(12) 0.055(11) 0.039(9) 0.002(9) 0.005(9) 0.032(9)
C16 0.057(11) 0.037(10) 0.038(9) 0.011(8) -0.005(8) 0.012(8)
C17 0.081(15) 0.078(15) 0.040(10) -0.012(10) 0.005(10) -0.003(11)
C18 0.076(14) 0.043(11) 0.073(13) 0.014(10) 0.020(11) 0.022(10)
C19 0.020(9) 0.073(13) 0.058(11) 0.016(10) 0.006(8) 0.000(8)
C20 0.062(13) 0.043(11) 0.077(14) -0.005(10) -0.009(10) 0.018(9)
C21 0.083(15) 0.068(14) 0.067(13) 0.012(12) -0.040(12) 0.004(11)
C22 0.096(16) 0.052(12) 0.046(11) 0.007(10) -0.010(10) 0.001(11)
C23 0.091(15) 0.048(12) 0.043(10) 0.010(9) -0.012(10) 0.024(10)
C24 0.059(12) 0.058(12) 0.042(10) 0.002(9) -0.001(8) 0.021(9)
C25 0.040(10) 0.039(10) 0.051(10) 0.012(8) 0.004(8) 0.013(8)
C26 0.049(11) 0.042(10) 0.044(9) 0.014(8) 0.006(8) 0.012(8)
C27 0.063(12) 0.052(11) 0.028(8) 0.009(8) -0.004(8) 0.010(9)
C28 0.071(13) 0.075(14) 0.034(9) 0.010(10) 0.003(9) 0.005(11)
C29 0.072(13) 0.074(14) 0.038(10) 0.000(9) -0.009(9) 0.012(10)
C30 0.040(10) 0.080(14) 0.043(10) 0.002(9) 0.012(8) 0.028(9)
C31 0.046(11) 0.059(12) 0.042(10) 0.007(9) -0.003(8) 0.016(9)
C32 0.076(13) 0.055(12) 0.030(9) -0.004(8) 0.002(9) 0.023(10)
C33 0.059(13) 0.079(14) 0.038(10) 0.001(9) 0.002(9) 0.033(10)
C34 0.057(14) 0.13(2) 0.059(13) -0.010(13) -0.029(11) 0.000(13)
C35 0.049(13) 0.11(2) 0.099(18) -0.008(16) 0.007(13) 0.012(13)
C36 0.069(16) 0.12(2) 0.051(12) 0.002(13) 0.014(11) 0.031(14)
C37 0.059(13) 0.070(13) 0.048(10) 0.010(9) 0.000(9) 0.010(10)
C101 0.102(16) 0.052(12) 0.033(9) -0.002(8) 0.022(9) 0.027(11)
C102 0.050(11) 0.031(10) 0.056(11) -0.004(8) -0.006(8) 0.008(8)
C103 0.067(13) 0.087(15) 0.050(11) -0.007(10) -0.005(10) -0.009(11)
C104 0.12(2) 0.084(17) 0.057(13) -0.019(12) -0.005(13) -0.002(15)
C105 0.087(16) 0.049(13) 0.103(17) -0.003(12) 0.008(13) -0.022(11)
C106 0.067(13) 0.072(14) 0.059(12) -0.002(11) 0.000(10) -0.004(10)
C107 0.041(10) 0.047(11) 0.048(10) 0.001(9) 0.003(8) 0.009(8)
C108 0.040(10) 0.059(12) 0.045(10) 0.014(9) 0.000(8) 0.015(8)
C109 0.056(12) 0.055(11) 0.050(10) 0.021(9) -0.002(9) 0.003(9)
C110 0.091(17) 0.104(18) 0.057(12) 0.026(12) 0.014(12) 0.030(13)
C111 0.062(14) 0.113(19) 0.087(15) 0.043(14) 0.020(12) 0.028(13)
C112 0.053(14) 0.14(2) 0.060(13) 0.014(13) 0.004(11) -0.016(13)
C113 0.074(16) 0.093(16) 0.061(13) 0.026(12) -0.016(11) -0.004(12)
C114 0.040(11) 0.082(14) 0.062(12) 0.003(10) 0.000(9) 0.013(10)
C115 0.027(9) 0.046(11) 0.051(10) 0.022(8) 0.002(7) -0.007(8)
C116 0.064(12) 0.039(10) 0.050(10) -0.010(9) 0.015(9) 0.015(8)
C117 0.058(12) 0.060(13) 0.059(12) -0.012(10) 0.006(9) 0.003(10)
C118 0.065(14) 0.104(18) 0.071(14) -0.035(13) 0.030(11) -0.025(12)
C119 0.070(14) 0.089(17) 0.057(13) -0.009(12) 0.022(11) -0.014(12)
C120 0.071(15) 0.12(2) 0.076(15) -0.037(15) 0.019(12) -0.018(13)
C121 0.14(3) 0.13(2) 0.035(13) -0.010(15) 0.024(14) -0.033(19)
C122 0.13(2) 0.14(3) 0.044(14) -0.002(15) -0.003(14) -0.02(2)
C123 0.097(18) 0.12(2) 0.060(14) 0.000(14) 0.012(12) -0.014(14)
C124 0.079(15) 0.088(16) 0.034(10) -0.007(10) 0.011(9) -0.021(12)
C125 0.074(14) 0.067(14) 0.037(10) -0.001(9) 0.009(9) 0.008(10)
C126 0.065(13) 0.059(13) 0.041(10) 0.014(9) -0.006(9) 0.010(9)
C127 0.054(12) 0.067(14) 0.060(11) 0.028(11) -0.001(9) -0.016(10)
C128 0.13(2) 0.061(16) 0.090(17) 0.024(13) -0.027(15) -0.016(14)
C129 0.096(16) 0.038(12) 0.082(15) 0.005(11) 0.002(12) 0.001(10)
C130 0.058(12) 0.060(13) 0.065(12) 0.002(11) -0.012(10) 0.015(10)
C131 0.035(10) 0.055(12) 0.048(10) -0.004(9) 0.000(8) 0.003(8)
C132 0.062(12) 0.046(11) 0.034(9) -0.008(8) 0.008(8) 0.002(9)
C133 0.058(12) 0.048(11) 0.040(9) -0.009(8) 0.000(9) 0.004(9)
C134 0.055(12) 0.087(16) 0.039(10) 0.015(10) -0.010(9) 0.003(11)
C135 0.076(14) 0.088(17) 0.027(9) 0.003(10) -0.001(9) 0.013(13)
C136 0.093(16) 0.076(15) 0.028(9) -0.009(9) 0.015(10) -0.024(12)
C137 0.066(14) 0.088(16) 0.037(10) 0.011(10) 0.013(10) 0.026(11)
Sb1 0.156(12) 0.078(6) 0.0888(18) -0.012(6) 0.034(7) -0.027(7)
F1 0.27(4) 0.15(3) 0.053(19) -0.06(2) 0.03(2) -0.13(3)
F2 0.093(16) 0.16(3) 0.20(4) 0.02(3) 0.03(2) -0.005(18)
F3 0.11(3) 0.26(6) 0.086(8) -0.040(18) 0.023(18) -0.09(3)
F4 0.098(14) 0.066(15) 0.11(3) -0.007(16) -0.017(15) 0.006(9)
F5 0.30(4) 0.063(16) 0.15(3) -0.007(19) 0.06(4) 0.04(2)
F6 0.13(3) 0.11(3) 0.101(9) -0.06(2) 0.007(18) -0.039(18)
Sb2 0.0642(12) 0.0632(12) 0.0440(9) 0.000 0.000 -0.0105(9)
F21 0.20(2) 0.102(14) 0.019(7) 0.000 0.000 0.023(13)
F22 0.087(8) 0.081(8) 0.094(8) -0.011(7) 0.002(7) -0.012(6)
F23 0.095(10) 0.069(8) 0.187(15) -0.014(9) -0.014(9) -0.005(7)
F24 0.31(3) 0.110(15) 0.019(7) 0.000 0.000 -0.074(17)
Sb3 0.0663(13) 0.0639(13) 0.0506(10) 0.000 0.000 0.0147(10)
F31 0.128(11) 0.092(10) 0.130(11) 0.016(8) 0.061(9) -0.008(8)
F32 0.115(9) 0.065(7) 0.050(6) 0.011(5) -0.013(6) -0.020(6)
F33 0.140(12) 0.134(12) 0.115(10) 0.011(9) 0.086(10) 0.004(10)
Sb4 0.062(9) 0.129(11) 0.0336(9) -0.002(3) -0.002(2) 0.037(6)
F41 0.058(13) 0.121(16) 0.05(2) 0.026(13) 0.015(12) 0.029(11)
F42 0.067(17) 0.20(3) 0.091(14) -0.046(18) -0.039(15) 0.050(14)
F43 0.084(17) 0.088(17) 0.109(17) 0.004(12) 0.000(12) 0.006(9)
F44 0.10(2) 0.14(2) 0.030(14) -0.016(14) -0.028(15) 0.057(14)
F45 0.075(10) 0.084(10) 0.066(7) -0.003(7) -0.016(7) 0.015(8)
F46 0.09(2) 0.13(2) 0.076(10) -0.005(14) 0.047(14) 0.042(11)
C201 0.27(6) 0.13(3) 0.44(4) -0.12(4) 0.07(5) 0.00(4)
Cl3 0.29(3) 0.13(2) 0.71(5) -0.10(2) -0.31(4) 0.00(2)
Cl4 0.16(2) 0.18(2) 0.47(4) -0.10(3) 0.15(3) -0.015(19)
C202 0.26(5) 0.17(4) 0.35(4) -0.10(4) 0.11(4) -0.01(4)
Cl3' 0.37(4) 0.079(17) 0.63(4) -0.11(2) -0.04(3) 0.00(2)
Cl4' 0.18(2) 0.33(3) 0.40(3) -0.26(2) 0.18(2) -0.090(18)
C200 0.11(4) 0.45(10) 0.10(3) 0.11(5) 0.08(2) 0.15(5)
Cl1 0.095(16) 0.57(6) 0.42(5) 0.30(4) 0.06(2) 0.116(18)
Cl2 0.20(2) 0.25(2) 0.088(12) 0.073(16) 0.049(13) 0.139(13)

loop_
_atom_type_symbol
_atom_type_description
_atom_type_scat_dispersion_real
_atom_type_scat_dispersion_imag
_atom_type_scat_source
C C 0.0033 0.0016 'International Tables Vol C Tables 4.2.6.8 and 6.1.1.4'
H H 0.0000 0.0000 'International Tables Vol C Tables 4.2.6.8 and 6.1.1.4'
N N 0.0061 0.0033 'International Tables Vol C Tables 4.2.6.8 and 6.1.1.4'
F F 0.0171 0.0103 'International Tables Vol C Tables 4.2.6.8 and 6.1.1.4'
P P 0.1023 0.0942 'International Tables Vol C Tables 4.2.6.8 and 6.1.1.4'
Cl Cl 0.1484 0.1585 'International Tables Vol C Tables 4.2.6.8 and 6.1.1.4'
Pd Pd -0.9988 1.0072 'International Tables Vol C Tables 4.2.6.8 and 6.1.1.4'
Sb Sb -0.5866 1.5461 'International Tables Vol C Tables 4.2.6.8 and 6.1.1.4'

loop_
_geom_angle_atom_site_label_1
_geom_angle_atom_site_label_2
_geom_angle_atom_site_label_3
_geom_angle
_geom_angle_site_symmetry_1
_geom_angle_site_symmetry_3
_geom_angle_publ_flag
N2 Pd1 N1 96.3(5) . . ?
N2 Pd1 P2 81.5(4) . . ?
N1 Pd1 P2 168.2(4) . . ?
N2 Pd1 P1 167.4(4) . . ?
N1 Pd1 P1 81.0(4) . . ?
P2 Pd1 P1 103.56(16) . . ?
C32 P1 C1 110.0(9) . . ?
C32 P1 C8 112.1(8) . . ?
C1 P1 C8 91.7(9) . . ?
C32 P1 Pd1 118.9(6) . . ?
C1 P1 Pd1 91.3(5) . . ?
C8 P1 Pd1 124.1(6) . . ?
C108 P2 C132 111.7(8) . . ?
C108 P2 C101 92.4(8) . . ?
C132 P2 C101 114.7(8) . . ?
C108 P2 Pd1 123.9(5) . . ?
C132 P2 Pd1 116.4(6) . . ?
C101 P2 Pd1 92.5(6) . . ?
C15 N1 C31 120.1(13) . . ?
C15 N1 Pd1 116.5(10) . . ?
C31 N1 Pd1 123.1(10) . . ?
C115 N2 C131 121.0(13) . . ?
C115 N2 Pd1 118.4(10) . . ?
C131 N2 Pd1 120.0(10) . . ?
C2 C1 C15 128.0(17) . . ?
C2 C1 P1 113.8(13) . . ?
C15 C1 P1 115.5(13) . . ?
C1 C2 C3 130.9(16) . . ?
C1 C2 C3' 134(2) . . ?
C3 C2 C3' 12(6) . . ?
C1 C2 C7 110.1(17) . . ?
C3 C2 C7 117.1(18) . . ?
C3' C2 C7 116(2) . . ?
C2 C3 C4 116(2) . . ?
C3 C4 C5 107(3) . . ?
C6 C5 C4 111(2) . . ?
C5 C6 C7 116.2(17) . . ?
C8 C7 C2 115.8(16) . . ?
C8 C7 C6' 121(2) . . ?
C2 C7 C6' 122(2) . . ?
C8 C7 C6 124.9(16) . . ?
C2 C7 C6 119.3(18) . . ?
C6' C7 C6 14(6) . . ?
C2 C3' C4' 115(3) . . ?
C3' C4' C5' 107(4) . . ?
C6' C5' C4' 110(3) . . ?
C5' C6' C7 115(3) . . ?
C7 C8 C9 125.9(15) . . ?
C7 C8 P1 107.8(12) . . ?
C9 C8 P1 125.6(14) . . ?
C10 C9 C14 118.9(18) . . ?
C10 C9 C8 122.1(18) . . ?
C14 C9 C8 118.7(15) . . ?
C9 C10 C11 122(2) . . ?
C12 C11 C10 118(2) . . ?
C11 C12 C13 122.9(17) . . ?
C14 C13 C12 117.0(15) . . ?
C13 C14 C9 120.9(15) . . ?
N1 C15 C16 124.0(14) . . ?
N1 C15 C1 111.3(13) . . ?
C16 C15 C1 124.5(14) . . ?
C15 C16 C17 122.6(15) . . ?
C15 C16 C25 118.5(14) . . ?
C17 C16 C25 118.7(14) . . ?
C18 C17 C16 123.1(17) . . ?
C17 C18 C19 119.2(17) . . ?
C24 C19 C20 121.4(16) . . ?
C24 C19 C18 119.5(15) . . ?
C20 C19 C18 119.0(16) . . ?
C21 C20 C19 120.0(17) . . ?
C20 C21 C22 117.4(17) . . ?
C23 C22 C21 121.6(17) . . ?
C22 C23 C24 123.2(17) . . ?
C19 C24 C23 115.7(15) . . ?
C19 C24 C25 120.1(15) . . ?
C23 C24 C25 123.5(15) . . ?
C16 C25 C24 118.1(14) . . ?
C16 C25 C26 115.4(13) . . ?
C24 C25 C26 126.4(14) . . ?
C31 C26 C25 121.3(14) . . ?
C31 C26 C27 114.4(15) . . ?
C25 C26 C27 123.3(14) . . ?
C28 C27 C26 121.3(15) . . ?
C27 C28 C29 120.6(16) . . ?
C28 C29 C30 120.6(17) . . ?
C31 C30 C29 119.1(16) . . ?
C30 C31 N1 118.7(14) . . ?
C30 C31 C26 123.3(15) . . ?
N1 C31 C26 118.1(15) . . ?
C37 C32 C33 115.4(17) . . ?
C37 C32 P1 121.8(14) . . ?
C33 C32 P1 122.8(13) . . ?
C34 C33 C32 123.1(17) . . ?
C33 C34 C35 120(2) . . ?
C36 C35 C34 119(2) . . ?
C35 C36 C37 122.5(19) . . ?
C36 C37 C32 120.1(19) . . ?
C102 C101 C115 133.3(16) . . ?
C102 C101 P2 107.3(13) . . ?
C115 C101 P2 113.2(13) . . ?
C101 C102 C103 125.0(16) . . ?
C101 C102 C107 115.0(14) . . ?
C103 C102 C107 119.9(15) . . ?
C102 C103 C104 114.0(16) . . ?
C103 C104 C105 111.1(18) . . ?
C106 C105 C104 111.1(16) . . ?
C107 C106 C105 113.1(15) . . ?
C108 C107 C106 124.9(15) . . ?
C108 C107 C102 113.8(15) . . ?
C106 C107 C102 121.3(15) . . ?
C107 C108 C109 122.0(16) . . ?
C107 C108 P2 110.5(12) . . ?
C109 C108 P2 127.5(13) . . ?
C110 C109 C114 120.1(16) . . ?
C110 C109 C108 120.9(15) . . ?
C114 C109 C108 119.0(16) . . ?
C111 C110 C109 119.9(19) . . ?
C110 C111 C112 121(2) . . ?
C111 C112 C113 119.2(19) . . ?
C112 C113 C114 120.9(19) . . ?
C113 C114 C109 118.3(17) . . ?
N2 C115 C101 115.1(14) . . ?
N2 C115 C116 122.5(14) . . ?
C101 C115 C116 122.4(15) . . ?
C125 C116 C117 122.4(16) . . ?
C125 C116 C115 116.3(14) . . ?
C117 C116 C115 121.3(16) . . ?
C118 C117 C116 120.9(19) . . ?
C117 C118 C119 120(2) . . ?
C124 C119 C120 120(2) . . ?
C124 C119 C118 119.5(17) . . ?
C120 C119 C118 120(2) . . ?
C121 C120 C119 119(2) . . ?
C122 C121 C120 122(2) . . ?
C121 C122 C123 121(3) . . ?
C122 C123 C124 120(2) . . ?
C119 C124 C123 117.2(18) . . ?
C119 C124 C125 119.4(18) . . ?
C123 C124 C125 123(2) . . ?
C116 C125 C126 118.7(14) . . ?
C116 C125 C124 116.6(17) . . ?
C126 C125 C124 124.2(17) . . ?
C127 C126 C125 126.9(17) . . ?
C127 C126 C131 114.8(17) . . ?
C125 C126 C131 118.0(15) . . ?
C128 C127 C126 123.9(19) . . ?
C127 C128 C129 121.2(19) . . ?
C130 C129 C128 115.1(19) . . ?
C129 C130 C131 124.2(19) . . ?
C130 C131 N2 119.7(15) . . ?
C130 C131 C126 120.7(17) . . ?
N2 C131 C126 119.4(15) . . ?
C137 C132 C133 117.5(17) . . ?
C137 C132 P2 122.0(14) . . ?
C133 C132 P2 120.5(13) . . ?
C134 C133 C132 118.4(17) . . ?
C135 C134 C133 122.8(19) . . ?
C136 C135 C134 121(2) . . ?
C135 C136 C137 118.2(19) . . ?
C132 C137 C136 122.5(18) . . ?
F5 Sb1 F4 90.1(10) . . ?
F5 Sb1 F6 90.0(9) . . ?
F4 Sb1 F6 90.1(9) . . ?
F5 Sb1 F3 90.5(10) . . ?
F4 Sb1 F3 89.9(10) . . ?
F6 Sb1 F3 179.5(14) . . ?
F5 Sb1 F1 89.8(12) . . ?
F4 Sb1 F1 179.4(9) . . ?
F6 Sb1 F1 90.5(9) . . ?
F3 Sb1 F1 89.5(9) . . ?
F5 Sb1 F2 178.9(14) . . ?
F4 Sb1 F2 90.9(11) . . ?
F6 Sb1 F2 90.1(11) . . ?
F3 Sb1 F2 89.4(9) . . ?
F1 Sb1 F2 89.2(10) . . ?
F23 Sb2 F23 178.1(10) 2_765 . ?
F23 Sb2 F24 91.0(5) 2_765 . ?
F23 Sb2 F24 91.0(5) . . ?
F23 Sb2 F22 90.8(6) 2_765 2_765 ?
F23 Sb2 F22 89.2(6) . 2_765 ?
F24 Sb2 F22 89.8(3) . 2_765 ?
F23 Sb2 F22 89.2(6) 2_765 . ?
F23 Sb2 F22 90.8(6) . . ?
F24 Sb2 F22 89.8(3) . . ?
F22 Sb2 F22 179.6(7) 2_765 . ?
F23 Sb2 F21 89.0(5) 2_765 . ?
F23 Sb2 F21 89.0(5) . . ?
F24 Sb2 F21 180.000(2) . . ?
F22 Sb2 F21 90.2(3) 2_765 . ?
F22 Sb2 F21 90.2(3) . . ?
F32 Sb3 F32 178.6(6) . 2_765 ?
F32 Sb3 F33 89.2(6) . . ?
F32 Sb3 F33 89.7(6) 2_765 . ?
F32 Sb3 F33 89.7(6) . 2_765 ?
F32 Sb3 F33 89.2(6) 2_765 2_765 ?
F33 Sb3 F33 87.7(11) . 2_765 ?
F32 Sb3 F31 88.5(5) . 2_765 ?
F32 Sb3 F31 92.5(5) 2_765 2_765 ?
F33 Sb3 F31 91.7(8) . 2_765 ?
F33 Sb3 F31 178.1(6) 2_765 2_765 ?
F32 Sb3 F31 92.5(5) . . ?
F32 Sb3 F31 88.5(5) 2_765 . ?
F33 Sb3 F31 178.1(6) . . ?
F33 Sb3 F31 91.7(8) 2_765 . ?
F31 Sb3 F31 89.0(10) 2_765 . ?
F45 Sb4 F44 90.6(11) . . ?
F45 Sb4 F43 88.9(10) . . ?
F44 Sb4 F43 90.2(10) . . ?
F45 Sb4 F46 90.5(12) . . ?
F44 Sb4 F46 90.1(12) . . ?
F43 Sb4 F46 179.4(12) . . ?
F45 Sb4 F41 90.2(10) . . ?
F44 Sb4 F41 179.0(14) . . ?
F43 Sb4 F41 89.3(11) . . ?
F46 Sb4 F41 90.4(10) . . ?
F45 Sb4 F42 177.5(14) . . ?
F44 Sb4 F42 90.9(9) . . ?
F43 Sb4 F42 89.1(12) . . ?
F46 Sb4 F42 91.5(9) . . ?
F41 Sb4 F42 88.3(11) . . ?
Cl3 C201 Cl4 110(3) . . ?
Cl3' C202 Cl4' 110(3) . . ?
Cl1 C200 Cl2 110(3) . . ?

loop_
_geom_bond_atom_site_label_1
_geom_bond_atom_site_label_2
_geom_bond_distance
_geom_bond_site_symmetry_2
_geom_bond_publ_flag
Pd1 N2 2.109(13) . ?
Pd1 N1 2.136(12) . ?
Pd1 P2 2.247(5) . ?
Pd1 P1 2.249(4) . ?
P1 C32 1.75(2) . ?
P1 C1 1.754(18) . ?
P1 C8 1.801(15) . ?
P2 C108 1.776(17) . ?
P2 C132 1.786(18) . ?
P2 C101 1.840(15) . ?
N1 C15 1.319(19) . ?
N1 C31 1.414(19) . ?
N2 C115 1.280(19) . ?
N2 C131 1.375(19) . ?
C1 C2 1.32(2) . ?
C1 C15 1.51(2) . ?
C2 C3 1.49(3) . ?
C2 C3' 1.49(3) . ?
C2 C7 1.50(2) . ?
C3 C4 1.49(3) . ?
C4 C5 1.62(3) . ?
C5 C6 1.46(3) . ?
C6 C7 1.52(3) . ?
C7 C8 1.36(2) . ?
C7 C6' 1.51(3) . ?
C3' C4' 1.49(4) . ?
C4' C5' 1.62(4) . ?
C5' C6' 1.46(3) . ?
C8 C9 1.50(2) . ?
C9 C10 1.35(2) . ?
C9 C14 1.40(2) . ?
C10 C11 1.39(2) . ?
C11 C12 1.35(3) . ?
C12 C13 1.40(2) . ?
C13 C14 1.39(2) . ?
C15 C16 1.39(2) . ?
C16 C17 1.41(2) . ?
C16 C25 1.44(2) . ?
C17 C18 1.34(2) . ?
C18 C19 1.45(2) . ?
C19 C24 1.40(2) . ?
C19 C20 1.41(2) . ?
C20 C21 1.39(2) . ?
C21 C22 1.42(3) . ?
C22 C23 1.33(2) . ?
C23 C24 1.41(2) . ?
C24 C25 1.44(2) . ?
C25 C26 1.44(2) . ?
C26 C31 1.42(2) . ?
C26 C27 1.44(2) . ?
C27 C28 1.36(2) . ?
C28 C29 1.37(2) . ?
C29 C30 1.40(2) . ?
C30 C31 1.35(2) . ?
C32 C37 1.41(2) . ?
C32 C33 1.42(2) . ?
C33 C34 1.33(2) . ?
C34 C35 1.40(3) . ?
C35 C36 1.33(3) . ?
C36 C37 1.38(3) . ?
C101 C102 1.36(2) . ?
C101 C115 1.46(2) . ?
C102 C103 1.48(2) . ?
C102 C107 1.48(2) . ?
C103 C104 1.49(3) . ?
C104 C105 1.52(3) . ?
C105 C106 1.51(3) . ?
C106 C107 1.48(2) . ?
C107 C108 1.35(2) . ?
C108 C109 1.50(2) . ?
C109 C110 1.37(2) . ?
C109 C114 1.40(2) . ?
C110 C111 1.37(3) . ?
C111 C112 1.37(3) . ?
C112 C113 1.37(3) . ?
C113 C114 1.40(2) . ?
C115 C116 1.47(2) . ?
C116 C125 1.38(2) . ?
C116 C117 1.39(2) . ?
C117 C118 1.34(2) . ?
C118 C119 1.45(3) . ?
C119 C124 1.39(3) . ?
C119 C120 1.44(3) . ?
C120 C121 1.35(3) . ?
C121 C122 1.33(3) . ?
C122 C123 1.40(3) . ?
C123 C124 1.41(3) . ?
C124 C125 1.46(2) . ?
C125 C126 1.43(2) . ?
C126 C127 1.39(2) . ?
C126 C131 1.44(2) . ?
C127 C128 1.35(3) . ?
C128 C129 1.44(3) . ?
C129 C130 1.36(2) . ?
C130 C131 1.37(2) . ?
C132 C137 1.34(2) . ?
C132 C133 1.43(2) . ?
C133 C134 1.35(2) . ?
C134 C135 1.35(2) . ?
C135 C136 1.34(3) . ?
C136 C137 1.42(3) . ?
Sb1 F5 1.839(15) . ?
Sb1 F4 1.840(15) . ?
Sb1 F6 1.842(12) . ?
Sb1 F3 1.845(13) . ?
Sb1 F1 1.847(16) . ?
Sb1 F2 1.853(15) . ?
Sb2 F23 1.813(13) 2_765 ?
Sb2 F23 1.813(13) . ?
Sb2 F24 1.843(11) . ?
Sb2 F22 1.851(11) 2_765 ?
Sb2 F22 1.851(11) . ?
Sb2 F21 1.851(10) . ?
Sb3 F32 1.806(10) . ?
Sb3 F32 1.806(10) 2_765 ?
Sb3 F33 1.813(11) . ?
Sb3 F33 1.813(11) 2_765 ?
Sb3 F31 1.837(12) 2_765 ?
Sb3 F31 1.837(12) . ?
Sb4 F45 1.840(14) . ?
Sb4 F44 1.846(16) . ?
Sb4 F43 1.848(15) . ?
Sb4 F46 1.848(16) . ?
Sb4 F41 1.854(16) . ?
Sb4 F42 1.855(15) . ?
C201 Cl3 1.81(3) . ?
C201 Cl4 1.81(3) . ?
C202 Cl3' 1.81(3) . ?
C202 Cl4' 1.81(3) . ?
C200 Cl1 1.80(3) . ?
C200 Cl2 1.81(3) . ?
